data_7709705
loop_
_publ_author_name
'Hylland, Knut T.'
'Schmidtke, Inga L.'
'Wragg, David S.'
'Nova, Ainara'
'Tilset, Mats'

_publ_section_title
;
 Synthesis of substituted (N,C) and (N,C,C) Au(iii) complexes: the
 influence of sterics and electronics on cyclometalation reactions
;
_journal_name_full 'Dalton Transactions'
_journal_paper_doi 10.1039/D2DT00371F
_journal_year 2022
_chemical_formula_moiety 'C27 H6 Au F16 N O4'
_chemical_formula_sum 'C27 H6 Au F16 N O4'
_chemical_formula_weight 909.29
_space_group_crystal_system triclinic
_space_group_IT_number 2
_space_group_name_Hall '-P 1'
_space_group_name_H-M_alt 'P -1'
_atom_sites_solution_hydrogens geom
_audit_creation_date 2021-12-21
_audit_creation_method
;
Olex2 1.5
(compiled 2021.11.18 svn.ra9532c28 for OlexSys, GUI svn.r6429)
;
_audit_update_record
;
2021-12-21 deposited with the CCDC.	2022-03-04 downloaded from the CCDC.
;
_cell_angle_alpha 86.998(4)
_cell_angle_beta 82.480(3)
_cell_angle_gamma 73.200(3)
_cell_formula_units_Z 2
_cell_length_a 8.0544(3)
_cell_length_b 12.1925(6)
_cell_length_c 15.7587(7)
_cell_measurement_reflns_used 3832
_cell_measurement_temperature 100.0
_cell_measurement_theta_max 50.638
_cell_measurement_theta_min 3.789
_cell_volume 1468.59(11)
_computing_cell_refinement 'SAINT V8.40B (?, 2016)'
_computing_data_reduction 'SAINT V8.40B (?, 2016)'
_computing_molecular_graphics 'Olex2 1.5 (Dolomanov et al., 2009)'
_computing_publication_material 'Olex2 1.5 (Dolomanov et al., 2009)'
_computing_structure_refinement
;
%$getVar(refinement_reference_short)%
;
_computing_structure_solution
;
%$getVar(solution_reference_short)%
;
_diffrn_ambient_temperature 100.00
_diffrn_detector 'Bruker Photon 100 area detector'
_diffrn_detector_area_resol_mean 10.42
_diffrn_detector_type 'CMOS area detector'
_diffrn_measured_fraction_theta_full 0.914
_diffrn_measured_fraction_theta_max 0.914
_diffrn_measurement_device 'three-circle diffractometer'
_diffrn_measurement_device_type 'Bruker D8 Venture'
_diffrn_measurement_method '\w and \f shutterless scans'
_diffrn_radiation_monochromator 'mirror optics'
_diffrn_radiation_probe x-ray
_diffrn_radiation_type CuK\a
_diffrn_radiation_wavelength 1.54178
_diffrn_reflns_av_unetI/netI 0.0768
_diffrn_reflns_Laue_measured_fraction_full 0.914
_diffrn_reflns_Laue_measured_fraction_max 0.914
_diffrn_reflns_limit_h_max 7
_diffrn_reflns_limit_h_min -8
_diffrn_reflns_limit_k_max 12
_diffrn_reflns_limit_k_min -11
_diffrn_reflns_limit_l_max 15
_diffrn_reflns_limit_l_min -15
_diffrn_reflns_number 7414
_diffrn_reflns_point_group_measured_fraction_full 0.914
_diffrn_reflns_point_group_measured_fraction_max 0.914
_diffrn_reflns_theta_full 50.416
_diffrn_reflns_theta_max 50.416
_diffrn_reflns_theta_min 2.829
_diffrn_source 'microfocus sealed X-ray tube'
_diffrn_source_current 1.0
_diffrn_source_power 0.05
_diffrn_source_type 'Incoatec I\ms'
_diffrn_source_voltage 50.0
_exptl_absorpt_coefficient_mu 10.716
_exptl_absorpt_correction_T_max 0.725
_exptl_absorpt_correction_T_min 0.714
_exptl_absorpt_correction_type multi-scan
_exptl_absorpt_process_details
;
TWINABS-2012/1 (Bruker,2012) was used for absorption correction.
 
For component 1:
 wR2(int) was 0.1038 before and 0.0560 after correction.
 
For component 2:
 wR2(int) was 0.1055 before and 0.0544 after correction.
 The Ratio of minimum to maximum transmission is 0.71.

Final HKLF 4 output contains 12412 reflections, Rint = 0.0767
 (9567 with I > 3sig(I), Rint = 0.0683)
;
_exptl_crystal_colour colourless
_exptl_crystal_colour_primary colourless
_exptl_crystal_density_diffrn 2.056
_exptl_crystal_description needle
_exptl_crystal_F_000 860
_exptl_crystal_size_max 0.14
_exptl_crystal_size_mid 0.03
_exptl_crystal_size_min 0.03
_refine_diff_density_max 1.699
_refine_diff_density_min -0.968
_refine_diff_density_rms 0.155
_refine_ls_extinction_method none
_refine_ls_goodness_of_fit_ref 1.072
_refine_ls_hydrogen_treatment constr
_refine_ls_matrix_type full
_refine_ls_number_parameters 443
_refine_ls_number_reflns 7414
_refine_ls_number_restraints 36
_refine_ls_restrained_S_all 1.070
_refine_ls_R_factor_all 0.0817
_refine_ls_R_factor_gt 0.0615
_refine_ls_shift/su_max 0.000
_refine_ls_shift/su_mean 0.000
_refine_ls_structure_factor_coef Fsqd
_refine_ls_weighting_details 'w=1/[\s^2^(Fo^2^)+(0.0563P)^2^+13.0020P] where P=(Fo^2^+2Fc^2^)/3'
_refine_ls_weighting_scheme calc
_refine_ls_wR_factor_gt 0.1343
_refine_ls_wR_factor_ref 0.1434
_reflns_Friedel_coverage 0.000
_reflns_number_gt 6056
_reflns_number_total 7414
_reflns_threshold_expression 'I > 2\s(I)'
_cod_data_source_file d2dt00371f2.cif
_cod_data_source_block il-134-cu_sq
_cod_database_code 7709705
_shelx_shelxl_version_number 2018/3
_publ_section_exptl
;
Any special experimental details
;
_shelx_space_group_comment
;
The symmetry employed for this shelxl refinement is uniquely defined
by the following loop, which should always be used as a source of
symmetry information in preference to the above space-group names.
They are only intended as comments.
;
_shelx_estimated_absorpt_t_max 0.739
_shelx_estimated_absorpt_t_min 0.315
_olex2_refinement_description
;
1. Twinned data refinement
 Scales: 0.38286
 0.61714
2. Rigid body (RIGU) restrains
 N1, C1, C2, C3, C4, C5
 with sigma for 1-2 distances of 0.004 and sigma for 1-3 distances of 0.004
3.a Aromatic/amide H refined with riding coordinates:
 C1(H1), C2(H2), C3(H3), C4(H4), C9(H9), C11(H11)
;
_platon_squeeze_void_probe_radius 1.20
_olex2_date_sample_data_collection 2021-06-03
_olex2_date_sample_submission 2021-06-01
_olex2_exptl_crystal_mounting_method 'Frozen on a Mitegen cryoloop using Paretone oil.'
_olex2_submission_original_sample_id IL134
_olex2_submission_special_instructions 'No special instructions were received'

loop_
_space_group_symop_operation_xyz
'x, y, z'
'-x, -y, -z'

loop_
_atom_site_label
_atom_site_type_symbol
_atom_site_fract_x
_atom_site_fract_y
_atom_site_fract_z
_atom_site_U_iso_or_equiv
_atom_site_adp_type
_atom_site_occupancy
_atom_site_site_symmetry_order
_atom_site_calc_flag
_atom_site_refinement_flags_posn
_atom_site_refinement_flags_adp
_atom_site_refinement_flags_occupancy
_atom_site_disorder_assembly
_atom_site_disorder_group
Au1 Au 0.47424(9) 0.33567(7) 0.84285(5) 0.0274(4) Uani 1 1 d . . . . .
F1 F 0.9167(13) 0.7350(10) 0.8056(6) 0.046(3) Uani 1 1 d . . . . .
F2 F 0.9797(15) 0.9391(11) 0.7848(7) 0.063(3) Uani 1 1 d . . . . .
F3 F 0.7341(16) 1.1219(11) 0.7306(7) 0.063(3) Uani 1 1 d . . . . .
F4 F 0.4230(16) 1.1006(10) 0.6971(7) 0.065(3) Uani 1 1 d . . . . .
F5 F 0.3515(14) 0.8997(10) 0.7259(7) 0.055(3) Uani 1 1 d . . . . .
F6 F 0.1726(13) 0.6829(12) 0.6593(7) 0.062(4) Uani 1 1 d . . . . .
F7 F 0.0716(14) 0.6204(13) 0.5176(8) 0.078(4) Uani 1 1 d . . . . .
F8 F 0.2449(15) 0.4157(13) 0.4433(7) 0.077(4) Uani 1 1 d . . . . .
F9 F 0.5261(15) 0.2773(12) 0.5090(7) 0.061(4) Uani 1 1 d . . . . .
F10 F 0.6382(14) 0.3404(9) 0.6467(6) 0.041(3) Uani 1 1 d . . . . .
F11 F 0.4041(16) -0.0268(10) 0.9335(7) 0.055(3) Uani 1 1 d . . . . .
F12 F 0.1933(13) 0.0471(10) 1.0304(7) 0.050(3) Uani 1 1 d . . . . .
F13 F 0.1544(16) 0.0679(11) 0.8973(8) 0.066(4) Uani 1 1 d . . . . .
F14 F -0.0769(14) 0.3019(10) 0.7676(7) 0.055(3) Uani 1 1 d . . . . .
F15 F 0.1076(13) 0.3033(11) 0.6552(7) 0.056(3) Uani 1 1 d . . . . .
F16 F -0.0787(13) 0.4596(11) 0.6983(7) 0.053(3) Uani 1 1 d . . . . .
O1 O 0.4393(16) 0.1765(11) 0.8831(8) 0.038(3) Uani 1 1 d . . . . .
O2 O 0.2408(16) 0.2538(12) 0.9941(8) 0.042(3) Uani 1 1 d . . . . .
O3 O 0.3096(15) 0.3326(10) 0.7603(7) 0.035(3) Uani 1 1 d . . . . .
O4 O 0.0856(16) 0.4458(14) 0.8428(10) 0.061(4) Uani 1 1 d . . . . .
N1 N 0.6364(16) 0.3394(13) 0.9278(8) 0.026(3) Uani 1 1 d . . . . .
C1 C 0.696(2) 0.2526(16) 0.9806(10) 0.028(4) Uani 1 1 d . . . . .
H1 H 0.670985 0.182029 0.975314 0.034 Uiso 1 1 calc R U . . .
C2 C 0.795(2) 0.2636(17) 1.0431(11) 0.033(4) Uani 1 1 d . . . . .
H2 H 0.836434 0.201706 1.081426 0.040 Uiso 1 1 calc R U . . .
C3 C 0.834(2) 0.3654(17) 1.0491(11) 0.032(4) Uani 1 1 d . . . . .
H3 H 0.900984 0.374373 1.092149 0.038 Uiso 1 1 calc R U . . .
C4 C 0.776(2) 0.4545(15) 0.9928(10) 0.025(4) Uani 1 1 d . . . . .
H4 H 0.802435 0.524843 0.996791 0.030 Uiso 1 1 calc R U . . .
C5 C 0.677(2) 0.4406(16) 0.9303(10) 0.026(4) Uani 1 1 d . . . . .
C6 C 0.613(2) 0.5220(16) 0.8628(10) 0.025(4) Uani 1 1 d . . . . .
C7 C 0.522(2) 0.4855(16) 0.8039(11) 0.030(5) Uani 1 1 d . . . . .
C8 C 0.477(2) 0.5526(19) 0.7311(11) 0.033(5) Uani 1 1 d . . . . .
C9 C 0.514(2) 0.6577(17) 0.7221(11) 0.033(5) Uani 1 1 d . . . . .
H9 H 0.482065 0.703886 0.673058 0.040 Uiso 1 1 calc R U . . .
C10 C 0.593(2) 0.6979(15) 0.7805(11) 0.024(4) Uani 1 1 d . . . . .
C11 C 0.645(2) 0.6274(16) 0.8516(11) 0.026(5) Uani 1 1 d . . . . .
H11 H 0.701964 0.652710 0.892456 0.031 Uiso 1 1 calc R U . . .
C12 C 0.634(2) 0.8068(17) 0.7675(10) 0.028(5) Uani 1 1 d . . . . .
C13 C 0.789(3) 0.8244(19) 0.7816(11) 0.034(5) Uani 1 1 d . . . . .
C14 C 0.825(3) 0.926(2) 0.7687(12) 0.044(5) Uani 1 1 d . . . . .
C15 C 0.701(3) 1.021(2) 0.7408(12) 0.049(6) Uani 1 1 d . . . . .
C16 C 0.544(3) 1.010(2) 0.7250(12) 0.047(6) Uani 1 1 d . . . . .
C17 C 0.512(3) 0.9048(19) 0.7382(12) 0.037(5) Uani 1 1 d . . . . .
C18 C 0.409(2) 0.5108(17) 0.6602(10) 0.030(5) Uani 1 1 d . . . . .
C19 C 0.263(2) 0.583(2) 0.6234(13) 0.042(5) Uani 1 1 d . . . . .
C20 C 0.210(3) 0.546(2) 0.5505(14) 0.050(6) Uani 1 1 d . . . . .
C21 C 0.301(3) 0.444(2) 0.5139(13) 0.049(6) Uani 1 1 d . . . . .
C22 C 0.437(3) 0.377(2) 0.5472(13) 0.042(6) Uani 1 1 d . . . . .
C23 C 0.497(3) 0.4098(19) 0.6182(11) 0.035(5) Uani 1 1 d . . . . .
C24 C 0.318(3) 0.178(2) 0.9459(13) 0.041(6) Uani 1 1 d . . . . .
C25 C 0.267(3) 0.065(2) 0.9520(13) 0.044(6) Uani 1 1 d . . . . .
C26 C 0.148(3) 0.385(2) 0.7830(13) 0.046(6) Uani 1 1 d . . . . .
C27 C 0.025(3) 0.360(2) 0.7244(13) 0.038(5) Uani 1 1 d . . . . .

loop_
_atom_site_aniso_label
_atom_site_aniso_U_11
_atom_site_aniso_U_22
_atom_site_aniso_U_33
_atom_site_aniso_U_23
_atom_site_aniso_U_13
_atom_site_aniso_U_12
Au1 0.0299(5) 0.0276(6) 0.0251(5) 0.0016(3) -0.0015(3) -0.0098(4)
F1 0.043(6) 0.047(9) 0.047(7) 0.005(6) -0.002(5) -0.013(6)
F2 0.065(8) 0.074(10) 0.060(8) 0.008(7) -0.005(6) -0.041(7)
F3 0.096(9) 0.032(9) 0.065(8) 0.000(6) 0.003(7) -0.029(7)
F4 0.089(9) 0.033(9) 0.067(8) 0.014(7) -0.017(7) -0.005(7)
F5 0.049(7) 0.044(8) 0.064(8) 0.006(6) -0.016(6) -0.002(6)
F6 0.037(6) 0.082(11) 0.057(8) 0.015(7) -0.010(6) -0.001(7)
F7 0.046(7) 0.132(14) 0.063(8) 0.036(8) -0.021(7) -0.037(8)
F8 0.076(8) 0.144(14) 0.034(7) 0.011(7) -0.021(6) -0.065(9)
F9 0.085(8) 0.084(11) 0.031(6) -0.012(7) 0.002(6) -0.051(8)
F10 0.057(7) 0.036(8) 0.034(6) 0.009(5) -0.015(5) -0.016(6)
F11 0.077(8) 0.035(8) 0.049(7) 0.000(6) 0.019(6) -0.020(7)
F12 0.063(7) 0.042(8) 0.041(7) 0.005(6) 0.015(6) -0.019(6)
F13 0.084(8) 0.067(10) 0.068(8) 0.012(7) -0.031(7) -0.050(7)
F14 0.057(7) 0.060(9) 0.055(7) 0.004(6) 0.004(6) -0.035(7)
F15 0.047(6) 0.085(10) 0.039(7) -0.014(7) -0.007(6) -0.020(6)
F16 0.050(7) 0.060(10) 0.048(7) 0.007(6) -0.017(6) -0.009(7)
O1 0.047(8) 0.037(9) 0.034(8) 0.003(6) 0.006(7) -0.024(7)
O2 0.048(8) 0.043(10) 0.032(8) -0.004(7) 0.006(7) -0.014(7)
O3 0.036(8) 0.027(9) 0.037(8) -0.001(6) -0.001(6) 0.000(7)
O4 0.040(8) 0.095(14) 0.046(9) -0.012(10) -0.005(8) -0.015(8)
N1 0.028(8) 0.020(8) 0.023(8) 0.007(6) -0.008(6) 0.003(7)
C1 0.037(10) 0.012(10) 0.030(10) 0.003(7) -0.007(8) 0.002(8)
C2 0.034(10) 0.031(11) 0.029(10) 0.016(9) -0.010(8) -0.002(9)
C3 0.030(10) 0.032(11) 0.028(10) 0.003(8) 0.002(8) -0.002(9)
C4 0.031(10) 0.013(10) 0.027(9) -0.001(7) 0.007(7) -0.006(8)
C5 0.025(9) 0.020(10) 0.024(9) 0.008(8) 0.008(7) 0.002(8)
C6 0.027(10) 0.018(13) 0.029(11) 0.001(9) 0.007(9) -0.009(9)
C7 0.018(9) 0.036(14) 0.038(12) -0.009(11) 0.007(9) -0.012(9)
C8 0.029(10) 0.044(16) 0.017(11) -0.002(10) -0.008(9) 0.004(10)
C9 0.046(12) 0.013(13) 0.030(11) 0.003(9) -0.006(10) 0.009(10)
C10 0.029(10) 0.010(12) 0.033(11) 0.001(10) 0.001(9) -0.007(9)
C11 0.029(10) 0.025(14) 0.023(11) -0.002(9) 0.001(8) -0.006(10)
C12 0.023(11) 0.028(15) 0.027(10) 0.003(9) 0.007(9) -0.002(11)
C13 0.039(14) 0.019(15) 0.034(12) 0.008(10) 0.003(10) 0.002(12)
C14 0.052(15) 0.033(18) 0.047(13) 0.009(11) -0.008(11) -0.016(14)
C15 0.081(18) 0.029(18) 0.040(13) 0.006(11) -0.001(12) -0.025(15)
C16 0.055(15) 0.045(19) 0.039(13) 0.008(12) -0.019(11) -0.008(14)
C17 0.045(14) 0.021(15) 0.045(13) -0.005(10) 0.000(10) -0.013(12)
C18 0.036(11) 0.037(15) 0.018(10) 0.009(10) -0.003(9) -0.014(11)
C19 0.031(11) 0.040(16) 0.046(14) 0.024(12) 0.004(11) -0.005(12)
C20 0.030(12) 0.07(2) 0.053(15) 0.033(15) -0.023(12) -0.024(13)
C21 0.055(15) 0.06(2) 0.040(14) 0.013(14) -0.015(13) -0.036(15)
C22 0.051(14) 0.045(17) 0.032(13) -0.009(13) 0.017(12) -0.024(13)
C23 0.054(13) 0.048(16) 0.018(11) 0.002(11) -0.008(10) -0.036(13)
C24 0.040(13) 0.066(19) 0.024(12) -0.003(12) -0.011(11) -0.025(13)
C25 0.041(13) 0.062(19) 0.029(13) -0.008(12) -0.002(11) -0.016(14)
C26 0.040(14) 0.069(18) 0.026(12) 0.001(12) 0.002(11) -0.016(13)
C27 0.036(12) 0.036(16) 0.038(13) 0.001(12) -0.009(11) 0.000(12)

loop_
_atom_type_symbol
_atom_type_description
_atom_type_scat_dispersion_real
_atom_type_scat_dispersion_imag
_atom_type_scat_source
C C 0.0181 0.0091 'International Tables Vol C Tables 4.2.6.8 and 6.1.1.4'
H H 0.0000 0.0000 'International Tables Vol C Tables 4.2.6.8 and 6.1.1.4'
Au Au -4.4197 7.2980 'International Tables Vol C Tables 4.2.6.8 and 6.1.1.4'
F F 0.0727 0.0534 'International Tables Vol C Tables 4.2.6.8 and 6.1.1.4'
N N 0.0311 0.0180 'International Tables Vol C Tables 4.2.6.8 and 6.1.1.4'
O O 0.0492 0.0322 'International Tables Vol C Tables 4.2.6.8 and 6.1.1.4'

loop_
_geom_angle_atom_site_label_1
_geom_angle_atom_site_label_2
_geom_angle_atom_site_label_3
_geom_angle
_geom_angle_site_symmetry_1
_geom_angle_site_symmetry_3
_geom_angle_publ_flag
O3 Au1 O1 84.0(5) . . ?
O3 Au1 N1 178.9(5) . . ?
O3 Au1 C7 98.0(6) . . ?
N1 Au1 O1 95.7(5) . . ?
N1 Au1 C7 82.3(7) . . ?
C7 Au1 O1 177.0(6) . . ?
C24 O1 Au1 116.2(13) . . ?
C26 O3 Au1 116.1(11) . . ?
C1 N1 Au1 123.3(13) . . ?
C1 N1 C5 121.6(14) . . ?
C5 N1 Au1 115.0(11) . . ?
N1 C1 H1 119.6 . . ?
N1 C1 C2 120.8(18) . . ?
C2 C1 H1 119.6 . . ?
C1 C2 H2 120.5 . . ?
C3 C2 C1 119.0(18) . . ?
C3 C2 H2 120.5 . . ?
C2 C3 H3 119.9 . . ?
C2 C3 C4 120.3(17) . . ?
C4 C3 H3 119.9 . . ?
C3 C4 H4 120.3 . . ?
C3 C4 C5 119.4(17) . . ?
C5 C4 H4 120.3 . . ?
N1 C5 C4 118.9(16) . . ?
N1 C5 C6 113.9(15) . . ?
C4 C5 C6 127.2(18) . . ?
C7 C6 C5 116.6(18) . . ?
C11 C6 C5 123.5(16) . . ?
C11 C6 C7 119.9(17) . . ?
C6 C7 Au1 110.9(14) . . ?
C8 C7 Au1 129.5(14) . . ?
C8 C7 C6 119.6(18) . . ?
C7 C8 C18 122(2) . . ?
C9 C8 C7 118.2(16) . . ?
C9 C8 C18 119.3(17) . . ?
C8 C9 H9 118.3 . . ?
C10 C9 C8 123.3(17) . . ?
C10 C9 H9 118.3 . . ?
C9 C10 C11 118.0(17) . . ?
C9 C10 C12 121.6(17) . . ?
C11 C10 C12 120.3(16) . . ?
C6 C11 C10 120.9(16) . . ?
C6 C11 H11 119.6 . . ?
C10 C11 H11 119.6 . . ?
C13 C12 C10 124.8(18) . . ?
C13 C12 C17 114.3(19) . . ?
C17 C12 C10 121.0(17) . . ?
F1 C13 C12 119(2) . . ?
F1 C13 C14 117.1(19) . . ?
C14 C13 C12 124(2) . . ?
F2 C14 C13 121(2) . . ?
F2 C14 C15 119(2) . . ?
C13 C14 C15 120(2) . . ?
F3 C15 C14 120(2) . . ?
F3 C15 C16 121(2) . . ?
C16 C15 C14 120(2) . . ?
F4 C16 C15 120(2) . . ?
F4 C16 C17 121(2) . . ?
C15 C16 C17 119(2) . . ?
F5 C17 C12 119.8(19) . . ?
F5 C17 C16 116.7(19) . . ?
C16 C17 C12 123.4(19) . . ?
C19 C18 C8 120.3(19) . . ?
C23 C18 C8 122.4(16) . . ?
C23 C18 C19 116.5(17) . . ?
F6 C19 C18 120.1(18) . . ?
F6 C19 C20 120.1(19) . . ?
C20 C19 C18 120(2) . . ?
F7 C20 C19 117(2) . . ?
F7 C20 C21 123(2) . . ?
C21 C20 C19 120.1(19) . . ?
F8 C21 C20 117(2) . . ?
C22 C21 F8 122(2) . . ?
C22 C21 C20 120.9(19) . . ?
F9 C22 C23 119(2) . . ?
C21 C22 F9 119.5(19) . . ?
C21 C22 C23 121(2) . . ?
F10 C23 C18 120.2(14) . . ?
F10 C23 C22 118(2) . . ?
C18 C23 C22 121(2) . . ?
O1 C24 C25 111.3(19) . . ?
O2 C24 O1 129(2) . . ?
O2 C24 C25 119.2(19) . . ?
F11 C25 C24 112.9(17) . . ?
F12 C25 F11 106.7(18) . . ?
F12 C25 C24 112.0(17) . . ?
F13 C25 F11 107.0(16) . . ?
F13 C25 F12 107.9(15) . . ?
F13 C25 C24 110.2(17) . . ?
O3 C26 C27 112.8(19) . . ?
O4 C26 O3 128.4(17) . . ?
O4 C26 C27 118.8(18) . . ?
F14 C27 C26 110.2(16) . . ?
F15 C27 F14 109.0(17) . . ?
F15 C27 F16 107.2(16) . . ?
F15 C27 C26 113.7(16) . . ?
F16 C27 F14 107.7(15) . . ?
F16 C27 C26 108.9(18) . . ?

loop_
_geom_bond_atom_site_label_1
_geom_bond_atom_site_label_2
_geom_bond_distance
_geom_bond_site_symmetry_2
_geom_bond_publ_flag
Au1 O1 2.095(13) . ?
Au1 O3 1.984(11) . ?
Au1 N1 1.999(12) . ?
Au1 C7 2.020(19) . ?
F1 C13 1.34(2) . ?
F2 C14 1.35(2) . ?
F3 C15 1.33(2) . ?
F4 C16 1.34(2) . ?
F5 C17 1.35(2) . ?
F6 C19 1.34(2) . ?
F7 C20 1.36(2) . ?
F8 C21 1.35(2) . ?
F9 C22 1.34(2) . ?
F10 C23 1.32(2) . ?
F11 C25 1.34(2) . ?
F12 C25 1.34(2) . ?
F13 C25 1.33(2) . ?
F14 C27 1.34(2) . ?
F15 C27 1.32(2) . ?
F16 C27 1.34(2) . ?
O1 C24 1.29(2) . ?
O2 C24 1.20(2) . ?
O3 C26 1.29(2) . ?
O4 C26 1.19(2) . ?
N1 C1 1.33(2) . ?
N1 C5 1.37(2) . ?
C1 H1 0.9500 . ?
C1 C2 1.38(2) . ?
C2 H2 0.9500 . ?
C2 C3 1.37(3) . ?
C3 H3 0.9500 . ?
C3 C4 1.38(2) . ?
C4 H4 0.9500 . ?
C4 C5 1.39(2) . ?
C5 C6 1.46(2) . ?
C6 C7 1.42(2) . ?
C6 C11 1.38(2) . ?
C7 C8 1.40(3) . ?
C8 C9 1.39(3) . ?
C8 C18 1.48(2) . ?
C9 H9 0.9500 . ?
C9 C10 1.37(2) . ?
C10 C11 1.41(2) . ?
C10 C12 1.46(3) . ?
C11 H11 0.9500 . ?
C12 C13 1.37(3) . ?
C12 C17 1.41(3) . ?
C13 C14 1.36(3) . ?
C14 C15 1.39(3) . ?
C15 C16 1.36(3) . ?
C16 C17 1.38(3) . ?
C18 C19 1.42(2) . ?
C18 C23 1.38(3) . ?
C19 C20 1.41(3) . ?
C20 C21 1.36(3) . ?
C21 C22 1.32(3) . ?
C22 C23 1.40(3) . ?
C24 C25 1.54(3) . ?
C26 C27 1.54(3) . ?

loop_
_geom_torsion_atom_site_label_1
_geom_torsion_atom_site_label_2
_geom_torsion_atom_site_label_3
_geom_torsion_atom_site_label_4
_geom_torsion
_geom_torsion_site_symmetry_1
_geom_torsion_site_symmetry_2
_geom_torsion_site_symmetry_3
_geom_torsion_site_symmetry_4
_geom_torsion_publ_flag
Au1 O1 C24 O2 -13(2) . . . . ?
Au1 O1 C24 C25 162.9(11) . . . . ?
Au1 O3 C26 O4 9(3) . . . . ?
Au1 O3 C26 C27 -169.2(13) . . . . ?
Au1 N1 C1 C2 -174.2(12) . . . . ?
Au1 N1 C5 C4 174.0(11) . . . . ?
Au1 N1 C5 C6 -7.6(17) . . . . ?
Au1 C7 C8 C9 175.2(12) . . . . ?
Au1 C7 C8 C18 -11(2) . . . . ?
F1 C13 C14 F2 -4(3) . . . . ?
F1 C13 C14 C15 177.6(16) . . . . ?
F2 C14 C15 F3 0(3) . . . . ?
F2 C14 C15 C16 -179.5(17) . . . . ?
F3 C15 C16 F4 1(3) . . . . ?
F3 C15 C16 C17 -178.4(17) . . . . ?
F4 C16 C17 F5 -3(3) . . . . ?
F4 C16 C17 C12 -179.8(16) . . . . ?
F6 C19 C20 F7 3(3) . . . . ?
F6 C19 C20 C21 179.9(18) . . . . ?
F7 C20 C21 F8 -3(3) . . . . ?
F7 C20 C21 C22 178.3(18) . . . . ?
F8 C21 C22 F9 2(3) . . . . ?
F8 C21 C22 C23 177.5(17) . . . . ?
F9 C22 C23 F10 -2(3) . . . . ?
F9 C22 C23 C18 -179.2(17) . . . . ?
O1 C24 C25 F11 37(2) . . . . ?
O1 C24 C25 F12 157.7(15) . . . . ?
O1 C24 C25 F13 -82(2) . . . . ?
O2 C24 C25 F11 -146.1(17) . . . . ?
O2 C24 C25 F12 -26(2) . . . . ?
O2 C24 C25 F13 94(2) . . . . ?
O3 C26 C27 F14 113.7(19) . . . . ?
O3 C26 C27 F15 -9(3) . . . . ?
O3 C26 C27 F16 -128.4(18) . . . . ?
O4 C26 C27 F14 -64(3) . . . . ?
O4 C26 C27 F15 172.9(19) . . . . ?
O4 C26 C27 F16 53(3) . . . . ?
N1 C1 C2 C3 -1(2) . . . . ?
N1 C5 C6 C7 -1(2) . . . . ?
N1 C5 C6 C11 -177.6(14) . . . . ?
C1 N1 C5 C4 -4(2) . . . . ?
C1 N1 C5 C6 174.7(14) . . . . ?
C1 C2 C3 C4 -1(2) . . . . ?
C2 C3 C4 C5 0(2) . . . . ?
C3 C4 C5 N1 2(2) . . . . ?
C3 C4 C5 C6 -176.3(15) . . . . ?
C4 C5 C6 C7 177.1(15) . . . . ?
C4 C5 C6 C11 1(3) . . . . ?
C5 N1 C1 C2 3(2) . . . . ?
C5 C6 C7 Au1 8.8(17) . . . . ?
C5 C6 C7 C8 -171.5(15) . . . . ?
C5 C6 C11 C10 174.0(14) . . . . ?
C6 C7 C8 C9 -4(2) . . . . ?
C6 C7 C8 C18 169.5(15) . . . . ?
C7 C6 C11 C10 -2(2) . . . . ?
C7 C8 C9 C10 1(3) . . . . ?
C7 C8 C18 C19 135.1(18) . . . . ?
C7 C8 C18 C23 -55(2) . . . . ?
C8 C9 C10 C11 2(3) . . . . ?
C8 C9 C10 C12 178.1(16) . . . . ?
C8 C18 C19 F6 -8(3) . . . . ?
C8 C18 C19 C20 173.7(18) . . . . ?
C8 C18 C23 F10 8(3) . . . . ?
C8 C18 C23 C22 -175.0(18) . . . . ?
C9 C8 C18 C19 -51(2) . . . . ?
C9 C8 C18 C23 119(2) . . . . ?
C9 C10 C11 C6 -1(2) . . . . ?
C9 C10 C12 C13 -136.0(18) . . . . ?
C9 C10 C12 C17 44(2) . . . . ?
C10 C12 C13 F1 3(2) . . . . ?
C10 C12 C13 C14 179.7(17) . . . . ?
C10 C12 C17 F5 3(2) . . . . ?
C10 C12 C17 C16 179.9(17) . . . . ?
C11 C6 C7 Au1 -174.5(12) . . . . ?
C11 C6 C7 C8 5(2) . . . . ?
C11 C10 C12 C13 40(2) . . . . ?
C11 C10 C12 C17 -140.1(17) . . . . ?
C12 C10 C11 C6 -177.3(15) . . . . ?
C12 C13 C14 F2 179.1(16) . . . . ?
C12 C13 C14 C15 1(3) . . . . ?
C13 C12 C17 F5 -176.9(15) . . . . ?
C13 C12 C17 C16 0(3) . . . . ?
C13 C14 C15 F3 177.9(17) . . . . ?
C13 C14 C15 C16 -1(3) . . . . ?
C14 C15 C16 F4 -179.4(17) . . . . ?
C14 C15 C16 C17 1(3) . . . . ?
C15 C16 C17 F5 176.6(16) . . . . ?
C15 C16 C17 C12 0(3) . . . . ?
C17 C12 C13 F1 -176.8(15) . . . . ?
C17 C12 C13 C14 0(3) . . . . ?
C18 C8 C9 C10 -173.2(15) . . . . ?
C18 C19 C20 F7 -178.5(16) . . . . ?
C18 C19 C20 C21 -2(3) . . . . ?
C19 C18 C23 F10 177.6(15) . . . . ?
C19 C18 C23 C22 -5(3) . . . . ?
C19 C20 C21 F8 -178.9(16) . . . . ?
C19 C20 C21 C22 2(3) . . . . ?
C20 C21 C22 F9 -179.2(18) . . . . ?
C20 C21 C22 C23 -4(3) . . . . ?
C21 C22 C23 F10 -177.3(18) . . . . ?
C21 C22 C23 C18 5(3) . . . . ?
C23 C18 C19 F6 -178.5(16) . . . . ?
C23 C18 C19 C20 3(3) . . . . ?

loop_
_platon_squeeze_void_nr
_platon_squeeze_void_average_x
_platon_squeeze_void_average_y
_platon_squeeze_void_average_z
_platon_squeeze_void_volume
_platon_squeeze_void_count_electrons
_platon_squeeze_void_content
1 -0.028 0.000 0.500 207 48 ' '

loop_
_twin_individual_id
_twin_individual_mass_fraction_refined
1 0.38286
2 0.61714
